data_4111220
loop_
_publ_author_name
'Daniela Buccella'
'Gerard Parkin'

_publ_section_title
;
 p-tert-Butylcalix[4]arene Complexes of Molybdenum and Tungsten:
 Reactivity of the Calixarene Methylene CH Bond and the Facile Migration
 of the Metal around the Phenolic Rim of the Calixarene
;
_journal_name_full 'Journal of the American Chemical Society'
_journal_page_first 16358
_journal_page_last 16364
_journal_paper_doi 10.1021/ja066457b
_journal_volume 128
_journal_year 2006
_chemical_formula_sum 'C62 H92 O4 P3 W'
_chemical_formula_weight 1178.12
_chemical_name_systematic
; 
 ? 
;
_space_group_IT_number 2
_symmetry_cell_setting triclinic
_symmetry_space_group_name_Hall '-P 1'
_symmetry_space_group_name_H-M 'P -1'
_atom_sites_solution_hydrogens geom
_atom_sites_solution_primary direct
_atom_sites_solution_secondary difmap
_audit_creation_method SHELXL-97
_cell_angle_alpha 85.0170(10)
_cell_angle_beta 74.5210(10)
_cell_angle_gamma 67.5780(10)
_cell_formula_units_Z 2
_cell_length_a 13.0107(6)
_cell_length_b 13.9630(6)
_cell_length_c 18.9093(9)
_cell_measurement_reflns_used 7869
_cell_measurement_temperature 243(2)
_cell_measurement_theta_max 25.918
_cell_measurement_theta_min 2.235
_cell_volume 3059.9(2)
_computing_cell_refinement 'Bruker SMART'
_computing_data_collection 'Bruker SMART'
_computing_data_reduction 'Bruker SHELXTL'
_computing_molecular_graphics 'Bruker SHELXTL'
_computing_publication_material 'Bruker SHELXTL'
_computing_structure_refinement 'SHELXL-97 (Sheldrick, 1997)'
_computing_structure_solution 'SHELXS-97 (Sheldrick, 1990)'
_diffrn_ambient_temperature 243(2)
_diffrn_measured_fraction_theta_full 0.988
_diffrn_measured_fraction_theta_max 0.988
_diffrn_measurement_device_type 'CCD area detector'
_diffrn_measurement_method 'phi and omega scans'
_diffrn_radiation_monochromator graphite
_diffrn_radiation_source 'fine-focus sealed tube'
_diffrn_radiation_type MoK\a
_diffrn_radiation_wavelength 0.71073
_diffrn_reflns_av_R_equivalents 0.0290
_diffrn_reflns_av_sigmaI/netI 0.0661
_diffrn_reflns_limit_h_max 16
_diffrn_reflns_limit_h_min -14
_diffrn_reflns_limit_k_max 17
_diffrn_reflns_limit_k_min -6
_diffrn_reflns_limit_l_max 23
_diffrn_reflns_limit_l_min -23
_diffrn_reflns_number 20140
_diffrn_reflns_theta_full 26.37
_diffrn_reflns_theta_max 26.37
_diffrn_reflns_theta_min 1.12
_exptl_absorpt_coefficient_mu 2.009
_exptl_absorpt_correction_T_max 0.6895
_exptl_absorpt_correction_T_min 0.5841
_exptl_absorpt_correction_type empirical
_exptl_absorpt_process_details sadabs
_exptl_crystal_colour ORANGE
_exptl_crystal_density_diffrn 1.279
_exptl_crystal_description BLOCK
_exptl_crystal_F_000 1230
_exptl_crystal_size_max 0.30
_exptl_crystal_size_mid 0.20
_exptl_crystal_size_min 0.20
_refine_diff_density_max 0.790
_refine_diff_density_min -0.479
_refine_diff_density_rms 0.084
_refine_ls_extinction_method none
_refine_ls_goodness_of_fit_ref 1.051
_refine_ls_hydrogen_treatment mixed
_refine_ls_matrix_type full
_refine_ls_number_parameters 655
_refine_ls_number_reflns 12365
_refine_ls_number_restraints 0
_refine_ls_restrained_S_all 1.051
_refine_ls_R_factor_all 0.0593
_refine_ls_R_factor_gt 0.0382
_refine_ls_shift/su_max 0.005
_refine_ls_shift/su_mean 0.000
_refine_ls_structure_factor_coef Fsqd
_refine_ls_weighting_details 'calc w=1/[\s^2^(Fo^2^)+(0.0269P)^2^+0.1764P] where P=(Fo^2^+2Fc^2^)/3'
_refine_ls_weighting_scheme calc
_refine_ls_wR_factor_gt 0.0686
_refine_ls_wR_factor_ref 0.0764
_reflns_number_gt 9551
_reflns_number_total 12365
_reflns_threshold_expression >2sigma(I)
_cod_data_source_file ja066457bsi20060906_053021.cif
_cod_data_source_block calws10
_cod_database_code 4111220

loop_
_symmetry_equiv_pos_as_xyz
'x, y, z'
'-x, -y, -z'

loop_
_atom_site_label
_atom_site_type_symbol
_atom_site_fract_x
_atom_site_fract_y
_atom_site_fract_z
_atom_site_U_iso_or_equiv
_atom_site_adp_type
_atom_site_occupancy
_atom_site_symmetry_multiplicity
_atom_site_calc_flag
_atom_site_refinement_flags
W W -0.184219(16) 0.126264(12) 0.235035(10) 0.03574(6) Uani 1 1 d .
H1 H -0.152(3) 0.160(3) 0.149(2) 0.067(13) Uiso 1 1 d .
H2 H -0.219(4) 0.252(3) 0.230(2) 0.074(14) Uiso 1 1 d .
H3 H -0.322(3) 0.208(2) 0.2787(18) 0.041(10) Uiso 1 1 d .
H4 H -0.356(3) 0.060(2) 0.3269(19) 0.027(10) Uiso 1 1 d .
P1 P -0.32650(11) 0.16921(9) 0.15967(7) 0.0524(3) Uani 1 1 d .
P2 P -0.01224(11) 0.17685(9) 0.17737(6) 0.0487(3) Uani 1 1 d .
P3 P -0.23251(10) 0.23577(7) 0.34837(6) 0.0428(3) Uani 1 1 d .
O1 O -0.1213(2) -0.01223(18) 0.17049(14) 0.0373(6) Uani 1 1 d .
O2 O -0.0632(2) 0.02570(17) 0.29192(13) 0.0328(6) Uani 1 1 d .
O3 O 0.1684(3) -0.0708(2) 0.23741(15) 0.0401(7) Uani 1 1 d .
H5 H 0.091(4) -0.038(4) 0.263(3) 0.090(19) Uiso 1 1 d .
O4 O 0.0945(3) -0.1255(2) 0.1224(2) 0.0604(9) Uani 1 1 d .
H6 H 0.013(4) -0.088(3) 0.141(2) 0.068(15) Uiso 1 1 d .
C1 C -0.2793(4) 0.0316(3) 0.3045(2) 0.0360(10) Uani 1 1 d .
C2 C 0.0806(3) -0.0805(3) 0.3930(2) 0.0318(9) Uani 1 1 d .
H2A H 0.0992 -0.0871 0.4405 0.038 Uiso 1 1 calc R
H2B H 0.0917 -0.0186 0.3694 0.038 Uiso 1 1 calc R
C3 C 0.3063(4) -0.2521(3) 0.1426(2) 0.0425(10) Uani 1 1 d .
H3B H 0.3883 -0.2947 0.1253 0.051 Uiso 1 1 calc R
H3C H 0.2953 -0.1808 0.1272 0.051 Uiso 1 1 calc R
C4 C -0.0623(4) -0.1895(3) 0.0750(2) 0.0424(10) Uani 1 1 d .
H4A H -0.0884 -0.2198 0.0417 0.051 Uiso 1 1 calc R
H4B H -0.0581 -0.1241 0.0538 0.051 Uiso 1 1 calc R
C10 C -0.1770(3) -0.0793(3) 0.1920(2) 0.0330(9) Uani 1 1 d .
C11 C -0.2616(3) -0.0589(3) 0.2577(2) 0.0336(9) Uani 1 1 d .
C12 C -0.3225(3) -0.1248(3) 0.2796(2) 0.0380(10) Uani 1 1 d .
H12A H -0.3797 -0.1106 0.3241 0.046 Uiso 1 1 calc R
C13 C -0.3012(4) -0.2105(3) 0.2379(2) 0.0393(10) Uani 1 1 d .
C14 C -0.2158(4) -0.2292(3) 0.1731(2) 0.0409(10) Uani 1 1 d .
H14A H -0.1996 -0.2872 0.1443 0.049 Uiso 1 1 calc R
C15 C -0.1518(3) -0.1656(3) 0.1481(2) 0.0355(9) Uani 1 1 d .
C16 C -0.3713(4) -0.2804(3) 0.2657(3) 0.0539(12) Uani 1 1 d .
C17 C -0.3623(7) -0.3169(5) 0.3430(3) 0.122(3) Uani 1 1 d .
H17A H -0.4076 -0.3595 0.3604 0.183 Uiso 1 1 calc R
H17B H -0.3910 -0.2572 0.3755 0.183 Uiso 1 1 calc R
H17C H -0.2826 -0.3571 0.3422 0.183 Uiso 1 1 calc R
C18 C -0.3275(6) -0.3760(4) 0.2205(4) 0.129(3) Uani 1 1 d .
H18A H -0.3341 -0.3578 0.1708 0.193 Uiso 1 1 calc R
H18B H -0.3722 -0.4183 0.2413 0.193 Uiso 1 1 calc R
H18C H -0.2475 -0.4146 0.2198 0.193 Uiso 1 1 calc R
C19 C -0.4962(5) -0.2199(5) 0.2722(5) 0.150(4) Uani 1 1 d .
H19A H -0.5073 -0.1929 0.2247 0.225 Uiso 1 1 calc R
H19B H -0.5235 -0.1629 0.3069 0.225 Uiso 1 1 calc R
H19C H -0.5391 -0.2647 0.2894 0.225 Uiso 1 1 calc R
C20 C -0.1071(3) -0.0189(2) 0.3542(2) 0.0304(9) Uani 1 1 d .
C21 C -0.0436(3) -0.0668(3) 0.4054(2) 0.0302(9) Uani 1 1 d .
C22 C -0.0996(3) -0.1007(3) 0.4704(2) 0.0351(9) Uani 1 1 d .
H22A H -0.0583 -0.1312 0.5057 0.042 Uiso 1 1 calc R
C23 C -0.2141(3) -0.0913(3) 0.4853(2) 0.0341(9) Uani 1 1 d .
C24 C -0.2721(3) -0.0464(3) 0.4316(2) 0.0342(9) Uani 1 1 d .
H24A H -0.3491 -0.0398 0.4400 0.041 Uiso 1 1 calc R
C25 C -0.2214(3) -0.0112(2) 0.3666(2) 0.0309(9) Uani 1 1 d .
C26 C -0.2757(4) -0.1246(3) 0.5590(2) 0.0454(11) Uani 1 1 d .
C27 C -0.3569(5) -0.1748(4) 0.5476(3) 0.0819(17) Uani 1 1 d .
H27A H -0.3959 -0.1936 0.5948 0.123 Uiso 1 1 calc R
H27B H -0.3127 -0.2365 0.5169 0.123 Uiso 1 1 calc R
H27C H -0.4133 -0.1261 0.5241 0.123 Uiso 1 1 calc R
C28 C -0.1929(5) -0.2030(5) 0.5968(3) 0.105(2) Uani 1 1 d .
H28A H -0.2350 -0.2213 0.6431 0.158 Uiso 1 1 calc R
H28B H -0.1407 -0.1740 0.6061 0.158 Uiso 1 1 calc R
H28C H -0.1493 -0.2646 0.5659 0.158 Uiso 1 1 calc R
C29 C -0.3474(6) -0.0288(5) 0.6069(3) 0.117(3) Uani 1 1 d .
H29A H -0.3875 -0.0481 0.6535 0.175 Uiso 1 1 calc R
H29B H -0.4029 0.0195 0.5825 0.175 Uiso 1 1 calc R
H29C H -0.2977 0.0036 0.6154 0.175 Uiso 1 1 calc R
C30 C 0.1998(3) -0.1674(3) 0.2693(2) 0.0335(9) Uani 1 1 d .
C31 C 0.2703(3) -0.2550(3) 0.2258(2) 0.0366(9) Uani 1 1 d .
C32 C 0.3051(3) -0.3501(3) 0.2606(2) 0.0426(10) Uani 1 1 d .
H32A H 0.3533 -0.4095 0.2315 0.051 Uiso 1 1 calc R
C33 C 0.2725(3) -0.3616(3) 0.3353(2) 0.0390(10) Uani 1 1 d .
C34 C 0.1996(3) -0.2724(3) 0.3767(2) 0.0376(9) Uani 1 1 d .
H34A H 0.1741 -0.2779 0.4277 0.045 Uiso 1 1 calc R
C35 C 0.1630(3) -0.1753(3) 0.3453(2) 0.0335(9) Uani 1 1 d .
C36 C 0.3135(4) -0.4661(3) 0.3729(3) 0.0532(12) Uani 1 1 d .
C37 C 0.3736(8) -0.5558(4) 0.3212(4) 0.174(5) Uani 1 1 d .
H37A H 0.3217 -0.5596 0.2939 0.261 Uiso 1 1 calc R
H37B H 0.3982 -0.6190 0.3485 0.261 Uiso 1 1 calc R
H37C H 0.4401 -0.5475 0.2873 0.261 Uiso 1 1 calc R
C38 C 0.3956(7) -0.4648(5) 0.4168(5) 0.141(3) Uani 1 1 d .
H38A H 0.3565 -0.4089 0.4530 0.212 Uiso 1 1 calc R
H38B H 0.4617 -0.4544 0.3839 0.212 Uiso 1 1 calc R
H38C H 0.4210 -0.5304 0.4415 0.212 Uiso 1 1 calc R
C39 C 0.2182(6) -0.4841(4) 0.4282(4) 0.152(4) Uani 1 1 d .
H39A H 0.1626 -0.4876 0.4041 0.228 Uiso 1 1 calc R
H39B H 0.1811 -0.4276 0.4640 0.228 Uiso 1 1 calc R
H39C H 0.2484 -0.5488 0.4528 0.228 Uiso 1 1 calc R
C40 C 0.1279(4) -0.2263(3) 0.1029(2) 0.0416(10) Uani 1 1 d .
C41 C 0.0576(4) -0.2622(3) 0.0779(2) 0.0387(10) Uani 1 1 d .
C42 C 0.1010(4) -0.3658(3) 0.0559(2) 0.0418(10) Uani 1 1 d .
H42A H 0.0539 -0.3907 0.0391 0.050 Uiso 1 1 calc R
C43 C 0.2103(4) -0.4338(3) 0.0577(2) 0.0420(10) Uani 1 1 d .
C44 C 0.2771(4) -0.3941(3) 0.0842(2) 0.0445(10) Uani 1 1 d .
H44A H 0.3516 -0.4385 0.0863 0.053 Uiso 1 1 calc R
C45 C 0.2375(4) -0.2920(3) 0.1076(2) 0.0398(10) Uani 1 1 d .
C46 C 0.2605(4) -0.5488(3) 0.0341(3) 0.0518(12) Uani 1 1 d .
C47 C 0.2769(5) -0.6165(4) 0.1025(3) 0.0892(19) Uani 1 1 d .
H47A H 0.3288 -0.6015 0.1243 0.134 Uiso 1 1 calc R
H47B H 0.3089 -0.6891 0.0882 0.134 Uiso 1 1 calc R
H47C H 0.2031 -0.6012 0.1380 0.134 Uiso 1 1 calc R
C48 C 0.1786(4) -0.5752(3) 0.0008(3) 0.0694(15) Uani 1 1 d .
H48A H 0.1674 -0.5339 -0.0425 0.104 Uiso 1 1 calc R
H48B H 0.1051 -0.5600 0.0366 0.104 Uiso 1 1 calc R
H48C H 0.2115 -0.6481 -0.0127 0.104 Uiso 1 1 calc R
C49 C 0.3755(4) -0.5755(4) -0.0229(3) 0.0854(19) Uani 1 1 d .
H49A H 0.3645 -0.5347 -0.0664 0.128 Uiso 1 1 calc R
H49B H 0.4063 -0.6486 -0.0358 0.128 Uiso 1 1 calc R
H49C H 0.4289 -0.5601 -0.0029 0.128 Uiso 1 1 calc R
C51 C -0.3737(5) 0.3043(3) 0.1300(3) 0.0766(16) Uani 1 1 d .
H51A H -0.4288 0.3157 0.1012 0.115 Uiso 1 1 calc R
H51B H -0.3079 0.3185 0.1003 0.115 Uiso 1 1 calc R
H51C H -0.4095 0.3502 0.1727 0.115 Uiso 1 1 calc R
C52 C -0.2807(5) 0.0980(4) 0.0741(3) 0.0795(17) Uani 1 1 d .
H52A H -0.3429 0.1212 0.0500 0.119 Uiso 1 1 calc R
H52B H -0.2598 0.0246 0.0840 0.119 Uiso 1 1 calc R
H52C H -0.2147 0.1101 0.0426 0.119 Uiso 1 1 calc R
C53 C -0.4631(4) 0.1552(4) 0.2027(3) 0.0754(16) Uani 1 1 d .
H53A H -0.5108 0.1742 0.1682 0.113 Uiso 1 1 calc R
H53B H -0.5022 0.2001 0.2459 0.113 Uiso 1 1 calc R
H53C H -0.4491 0.0838 0.2170 0.113 Uiso 1 1 calc R
C61 C -0.0487(5) 0.3026(3) 0.1333(3) 0.0727(16) Uani 1 1 d .
H61A H 0.0206 0.3168 0.1127 0.109 Uiso 1 1 calc R
H61B H -0.1018 0.3560 0.1693 0.109 Uiso 1 1 calc R
H61C H -0.0843 0.3018 0.0945 0.109 Uiso 1 1 calc R
C62 C 0.0766(4) 0.1893(4) 0.2341(3) 0.0646(14) Uani 1 1 d .
H62A H 0.1380 0.2091 0.2036 0.097 Uiso 1 1 calc R
H62B H 0.1094 0.1235 0.2569 0.097 Uiso 1 1 calc R
H62C H 0.0294 0.2420 0.2719 0.097 Uiso 1 1 calc R
C63 C 0.0965(4) 0.0905(3) 0.1053(2) 0.0626(14) Uani 1 1 d .
H63A H 0.1583 0.1158 0.0866 0.094 Uiso 1 1 calc R
H63B H 0.0628 0.0877 0.0659 0.094 Uiso 1 1 calc R
H63C H 0.1266 0.0217 0.1248 0.094 Uiso 1 1 calc R
C71 C -0.3614(4) 0.2384(3) 0.4179(3) 0.0645(14) Uani 1 1 d .
H71A H -0.3735 0.2817 0.4591 0.097 Uiso 1 1 calc R
H71B H -0.3520 0.1686 0.4346 0.097 Uiso 1 1 calc R
H71C H -0.4272 0.2663 0.3970 0.097 Uiso 1 1 calc R
C72 C -0.2641(4) 0.3737(3) 0.3330(3) 0.0612(14) Uani 1 1 d .
H72A H -0.2812 0.4086 0.3793 0.092 Uiso 1 1 calc R
H72B H -0.3299 0.4028 0.3121 0.092 Uiso 1 1 calc R
H72C H -0.1980 0.3831 0.2994 0.092 Uiso 1 1 calc R
C73 C -0.1301(4) 0.2044(3) 0.4048(2) 0.0606(13) Uani 1 1 d .
H73A H -0.1614 0.2533 0.4457 0.091 Uiso 1 1 calc R
H73B H -0.0584 0.2084 0.3754 0.091 Uiso 1 1 calc R
H73C H -0.1162 0.1348 0.4234 0.091 Uiso 1 1 calc R
C80 C -0.0141(5) -0.3334(4) 0.2949(4) 0.0779(17) Uani 1 1 d .
H80A H -0.0075 -0.2732 0.2712 0.094 Uiso 1 1 calc R
C81 C -0.0663(5) -0.3302(5) 0.3651(4) 0.0884(19) Uani 1 1 d .
H81A H -0.0968 -0.2671 0.3913 0.106 Uiso 1 1 calc R
C82 C -0.0771(6) -0.4155(6) 0.4002(4) 0.107(2) Uani 1 1 d .
H82A H -0.1133 -0.4116 0.4506 0.128 Uiso 1 1 calc R
C83 C -0.0362(6) -0.5064(5) 0.3633(4) 0.092(2) Uani 1 1 d .
H83A H -0.0444 -0.5658 0.3874 0.111 Uiso 1 1 calc R
C84 C 0.0158(7) -0.5102(5) 0.2924(5) 0.112(2) Uani 1 1 d .
H84A H 0.0437 -0.5727 0.2658 0.134 Uiso 1 1 calc R
C85 C 0.0294(7) -0.4233(6) 0.2573(3) 0.112(2) Uani 1 1 d .
H85A H 0.0690 -0.4271 0.2075 0.134 Uiso 1 1 calc R
C90 C 0.488(3) 0.053(2) -0.0604(13) 0.204(6) Uani 1 1 d .
H90A H 0.4712 0.0913 -0.1022 0.245 Uiso 1 1 calc R
C91 C 0.4108(18) 0.0798(10) 0.0038(19) 0.208(8) Uani 1 1 d .
H91A H 0.3480 0.1429 0.0064 0.249 Uiso 1 1 calc R
C92 C 0.4148(17) 0.022(3) 0.0670(14) 0.231(10) Uani 1 1 d .
H92A H 0.3539 0.0372 0.1097 0.277 Uiso 1 1 calc R

loop_
_atom_site_aniso_label
_atom_site_aniso_U_11
_atom_site_aniso_U_22
_atom_site_aniso_U_33
_atom_site_aniso_U_23
_atom_site_aniso_U_13
_atom_site_aniso_U_12
W 0.04261(11) 0.03028(8) 0.03881(10) 0.00571(7) -0.01675(8) -0.01523(7)
P1 0.0547(8) 0.0501(7) 0.0487(7) 0.0069(6) -0.0255(7) -0.0084(6)
P2 0.0647(9) 0.0468(6) 0.0455(7) 0.0160(5) -0.0187(7) -0.0327(6)
P3 0.0507(7) 0.0290(5) 0.0488(7) -0.0005(5) -0.0192(6) -0.0101(5)
O1 0.0467(18) 0.0331(14) 0.0379(16) 0.0043(12) -0.0149(14) -0.0192(13)
O2 0.0342(16) 0.0317(13) 0.0353(15) 0.0036(11) -0.0112(13) -0.0145(12)
O3 0.0441(19) 0.0428(16) 0.0344(17) 0.0054(13) -0.0074(15) -0.0200(15)
O4 0.045(2) 0.0482(18) 0.092(3) -0.0202(18) -0.018(2) -0.0165(17)
C1 0.034(3) 0.032(2) 0.044(3) -0.0055(19) -0.018(2) -0.008(2)
C2 0.034(2) 0.036(2) 0.029(2) 0.0004(17) -0.0089(18) -0.0158(18)
C3 0.034(2) 0.052(2) 0.043(3) -0.008(2) -0.003(2) -0.020(2)
C4 0.051(3) 0.044(2) 0.038(2) -0.0030(19) -0.018(2) -0.019(2)
C10 0.037(2) 0.033(2) 0.034(2) 0.0032(17) -0.018(2) -0.0129(19)
C11 0.033(2) 0.031(2) 0.038(2) 0.0006(17) -0.016(2) -0.0083(18)
C12 0.035(2) 0.041(2) 0.041(3) 0.001(2) -0.014(2) -0.0141(19)
C13 0.039(3) 0.039(2) 0.046(3) -0.0007(19) -0.014(2) -0.019(2)
C14 0.043(3) 0.036(2) 0.051(3) -0.003(2) -0.022(2) -0.016(2)
C15 0.035(2) 0.038(2) 0.034(2) -0.0017(18) -0.016(2) -0.0103(19)
C16 0.057(3) 0.049(3) 0.069(3) -0.006(2) -0.017(3) -0.032(2)
C17 0.180(8) 0.161(6) 0.091(5) 0.042(5) -0.035(5) -0.143(6)
C18 0.177(7) 0.091(4) 0.123(6) -0.037(4) 0.041(5) -0.100(5)
C19 0.074(5) 0.087(5) 0.313(12) 0.023(6) -0.057(6) -0.055(4)
C20 0.035(2) 0.0236(18) 0.033(2) -0.0018(16) -0.0072(19) -0.0118(17)
C21 0.032(2) 0.0253(18) 0.031(2) -0.0033(16) -0.0064(19) -0.0089(17)
C22 0.042(3) 0.031(2) 0.030(2) -0.0015(17) -0.012(2) -0.0091(19)
C23 0.037(2) 0.031(2) 0.032(2) 0.0011(17) -0.004(2) -0.0134(18)
C24 0.025(2) 0.031(2) 0.045(2) -0.0025(18) -0.008(2) -0.0088(17)
C25 0.035(2) 0.0238(18) 0.033(2) -0.0049(16) -0.0079(19) -0.0081(17)
C26 0.044(3) 0.053(3) 0.038(3) 0.008(2) -0.006(2) -0.022(2)
C27 0.086(4) 0.104(4) 0.075(4) 0.033(3) -0.020(3) -0.064(4)
C28 0.075(4) 0.168(6) 0.076(4) 0.078(4) -0.030(4) -0.058(4)
C29 0.151(7) 0.107(5) 0.064(4) -0.029(4) 0.055(4) -0.066(5)
C30 0.032(2) 0.037(2) 0.038(2) 0.0035(18) -0.012(2) -0.0181(19)
C31 0.029(2) 0.045(2) 0.041(2) -0.004(2) -0.011(2) -0.018(2)
C32 0.034(3) 0.040(2) 0.053(3) -0.014(2) -0.008(2) -0.012(2)
C33 0.032(2) 0.037(2) 0.049(3) -0.001(2) -0.013(2) -0.0125(19)
C34 0.032(2) 0.039(2) 0.040(2) 0.0008(19) -0.008(2) -0.0126(19)
C35 0.026(2) 0.037(2) 0.039(2) -0.0020(18) -0.0085(19) -0.0132(18)
C36 0.052(3) 0.036(2) 0.071(3) 0.005(2) -0.021(3) -0.013(2)
C37 0.338(13) 0.036(3) 0.092(5) 0.003(3) -0.058(7) -0.007(5)
C38 0.175(8) 0.072(4) 0.222(9) 0.058(5) -0.148(7) -0.041(5)
C39 0.112(6) 0.075(4) 0.194(8) 0.071(5) 0.024(6) -0.011(4)
C40 0.045(3) 0.044(2) 0.037(2) -0.0075(19) -0.005(2) -0.018(2)
C41 0.042(3) 0.048(2) 0.027(2) -0.0013(18) -0.009(2) -0.017(2)
C42 0.048(3) 0.049(2) 0.033(2) -0.005(2) -0.010(2) -0.022(2)
C43 0.043(3) 0.048(2) 0.035(2) -0.0073(19) -0.004(2) -0.020(2)
C44 0.038(3) 0.054(3) 0.036(2) -0.007(2) -0.003(2) -0.013(2)
C45 0.037(3) 0.050(2) 0.031(2) -0.0042(19) -0.002(2) -0.018(2)
C46 0.049(3) 0.048(3) 0.056(3) -0.013(2) -0.008(2) -0.016(2)
C47 0.118(5) 0.051(3) 0.087(4) -0.001(3) -0.035(4) -0.013(3)
C48 0.066(4) 0.056(3) 0.088(4) -0.018(3) -0.016(3) -0.023(3)
C49 0.061(4) 0.080(4) 0.104(5) -0.047(3) 0.015(3) -0.029(3)
C51 0.082(4) 0.062(3) 0.085(4) 0.032(3) -0.049(3) -0.014(3)
C52 0.088(4) 0.085(4) 0.059(3) -0.004(3) -0.039(3) -0.011(3)
C53 0.060(4) 0.094(4) 0.086(4) 0.021(3) -0.043(3) -0.032(3)
C61 0.098(4) 0.061(3) 0.071(4) 0.032(3) -0.024(3) -0.047(3)
C62 0.074(4) 0.070(3) 0.073(4) 0.013(3) -0.027(3) -0.048(3)
C63 0.071(4) 0.064(3) 0.052(3) 0.018(2) -0.011(3) -0.032(3)
C71 0.074(4) 0.046(3) 0.062(3) -0.014(2) 0.002(3) -0.021(3)
C72 0.082(4) 0.033(2) 0.069(3) 0.002(2) -0.026(3) -0.017(2)
C73 0.077(4) 0.049(3) 0.057(3) -0.009(2) -0.036(3) -0.011(3)
C80 0.085(5) 0.054(3) 0.097(5) 0.013(3) -0.028(4) -0.027(3)
C81 0.081(5) 0.080(4) 0.091(5) -0.039(4) 0.008(4) -0.027(4)
C82 0.116(6) 0.111(6) 0.073(5) -0.011(4) 0.022(4) -0.049(5)
C83 0.082(5) 0.082(4) 0.115(6) 0.029(4) -0.014(4) -0.045(4)
C84 0.140(7) 0.066(4) 0.125(6) -0.035(4) -0.010(6) -0.042(4)
C85 0.151(7) 0.114(6) 0.057(4) -0.003(4) -0.001(4) -0.049(5)
C90 0.163(15) 0.246(18) 0.226(19) 0.043(14) -0.020(13) -0.128(15)
C91 0.132(15) 0.097(8) 0.34(3) -0.022(11) -0.011(18) -0.010(7)
C92 0.083(12) 0.28(2) 0.30(3) -0.10(2) 0.037(13) -0.080(15)

loop_
_atom_type_symbol
_atom_type_description
_atom_type_scat_dispersion_real
_atom_type_scat_dispersion_imag
_atom_type_scat_source
C C 0.0033 0.0016 'International Tables Vol C Tables 4.2.6.8 and 6.1.1.4'
H H 0.0000 0.0000 'International Tables Vol C Tables 4.2.6.8 and 6.1.1.4'
O O 0.0106 0.0060 'International Tables Vol C Tables 4.2.6.8 and 6.1.1.4'
P P 0.1023 0.0942 'International Tables Vol C Tables 4.2.6.8 and 6.1.1.4'
W W -0.8490 6.8722 'International Tables Vol C Tables 4.2.6.8 and 6.1.1.4'

loop_
_geom_angle_atom_site_label_1
_geom_angle_atom_site_label_2
_geom_angle_atom_site_label_3
_geom_angle
_geom_angle_site_symmetry_1
H2 W H1 69.7(19) .
H2 W H3 60.2(17) .
H1 W H3 109.5(18) .
H2 W O2 124.3(14) .
H1 W O2 124.9(14) .
H3 W O2 123.6(11) .
H2 W O1 143.4(14) .
H1 W O1 73.9(13) .
H3 W O1 132.7(11) .
O2 W O1 80.14(9) .
H2 W C1 130.6(15) .
H1 W C1 139.2(13) .
H3 W C1 71.0(11) .
O2 W C1 76.74(12) .
O1 W C1 77.42(12) .
H2 W P1 80.5(14) .
H1 W P1 59.6(14) .
H3 W P1 65.8(11) .
O2 W P1 155.16(7) .
O1 W P1 78.27(7) .
C1 W P1 86.66(10) .
H2 W P3 58.8(14) .
H1 W P3 126.8(13) .
H3 W P3 55.5(11) .
O2 W P3 79.10(7) .
O1 W P3 157.03(7) .
C1 W P3 88.32(10) .
P1 W P3 119.24(4) .
H2 W P2 67.2(15) .
H1 W P2 55.9(14) .
H3 W P2 126.7(10) .
O2 W P2 79.74(7) .
O1 W P2 95.19(7) .
C1 W P2 156.22(11) .
P1 W P2 114.26(4) .
P3 W P2 90.69(4) .
C52 P1 C53 102.2(3) .
C52 P1 C51 102.4(2) .
C53 P1 C51 101.9(2) .
C52 P1 W 117.07(18) .
C53 P1 W 117.25(16) .
C51 P1 W 113.76(17) .
C63 P2 C61 103.2(2) .
C63 P2 C62 100.8(2) .
C61 P2 C62 101.0(2) .
C63 P2 W 115.19(15) .
C61 P2 W 113.93(18) .
C62 P2 W 120.29(16) .
C71 P3 C72 101.4(2) .
C71 P3 C73 100.5(2) .
C72 P3 C73 101.9(2) .
C71 P3 W 114.81(15) .
C72 P3 W 115.76(16) .
C73 P3 W 119.81(15) .
C10 O1 W 116.9(2) .
C10 O1 O4 106.3(2) .
W O1 O4 124.16(12) .
C20 O2 W 116.4(2) .
C20 O2 O3 113.6(2) .
W O2 O3 127.36(12) .
H5 O3 C30 103(3) .
H5 O3 O2 8(3) .
C30 O3 O2 106.7(2) .
H6 O4 C40 116(3) .
H6 O4 O1 4(3) .
C40 O4 O1 120.6(3) .
C11 C1 C25 108.1(3) .
C11 C1 W 107.6(3) .
C25 C1 W 106.6(2) .
C21 C2 C35 112.8(3) .
C31 C3 C45 111.6(3) .
C41 C4 C15 115.5(3) .
O1 C10 C11 118.4(3) .
O1 C10 C15 121.1(3) .
C11 C10 C15 120.5(3) .
C10 C11 C12 119.3(3) .
C10 C11 C1 117.8(3) .
C12 C11 C1 122.9(4) .
C13 C12 C11 122.3(4) .
C14 C13 C12 117.1(3) .
C14 C13 C16 123.5(3) .
C12 C13 C16 119.5(4) .
C13 C14 C15 123.3(4) .
C10 C15 C14 117.6(4) .
C10 C15 C4 122.4(3) .
C14 C15 C4 120.0(3) .
C18 C16 C19 112.3(5) .
C18 C16 C17 105.6(5) .
C19 C16 C17 105.6(6) .
C18 C16 C13 112.7(4) .
C19 C16 C13 110.3(4) .
C17 C16 C13 109.9(4) .
O2 C20 C21 122.2(3) .
O2 C20 C25 117.2(3) .
C21 C20 C25 120.5(3) .
C22 C21 C20 117.8(3) .
C22 C21 C2 119.9(3) .
C20 C21 C2 122.3(3) .
C23 C22 C21 123.0(4) .
C24 C23 C22 116.9(3) .
C24 C23 C26 121.1(4) .
C22 C23 C26 122.0(4) .
C25 C24 C23 122.7(4) .
C24 C25 C20 119.0(3) .
C24 C25 C1 124.2(4) .
C20 C25 C1 116.7(3) .
C28 C26 C29 110.7(5) .
C28 C26 C27 106.6(4) .
C29 C26 C27 108.0(4) .
C28 C26 C23 112.2(4) .
C29 C26 C23 108.2(3) .
C27 C26 C23 111.1(4) .
O3 C30 C31 119.7(3) .
O3 C30 C35 119.6(3) .
C31 C30 C35 120.6(3) .
C30 C31 C32 117.9(4) .
C30 C31 C3 123.0(4) .
C32 C31 C3 119.1(4) .
C33 C32 C31 123.6(4) .
C32 C33 C34 116.7(4) .
C32 C33 C36 122.9(4) .
C34 C33 C36 120.4(4) .
C33 C34 C35 122.4(4) .
C34 C35 C30 118.7(4) .
C34 C35 C2 120.3(3) .
C30 C35 C2 120.9(3) .
C37 C36 C39 108.9(5) .
C37 C36 C38 108.1(6) .
C39 C36 C38 104.5(6) .
C37 C36 C33 113.8(4) .
C39 C36 C33 112.1(4) .
C38 C36 C33 108.9(4) .
O4 C40 C41 121.9(4) .
O4 C40 C45 116.6(4) .
C41 C40 C45 121.4(4) .
C40 C41 C42 118.0(4) .
C40 C41 C4 120.2(4) .
C42 C41 C4 121.8(4) .
C43 C42 C41 123.0(4) .
C42 C43 C44 116.7(4) .
C42 C43 C46 124.2(4) .
C44 C43 C46 119.0(4) .
C45 C44 C43 122.6(4) .
C44 C45 C40 118.3(4) .
C44 C45 C3 122.1(4) .
C40 C45 C3 119.5(4) .
C49 C46 C48 108.0(4) .
C49 C46 C43 111.1(4) .
C48 C46 C43 111.2(4) .
C49 C46 C47 109.6(4) .
C48 C46 C47 108.0(4) .
C43 C46 C47 108.8(4) .
C81 C80 C85 119.4(5) .
C80 C81 C82 121.4(6) .
C81 C82 C83 120.4(6) .
C84 C83 C82 118.7(6) .
C83 C84 C85 120.6(6) .
C80 C85 C84 119.5(6) .
C92 C90 C91 121.9(16) 2_655
C90 C91 C92 125.6(15) .
C90 C92 C91 111.7(17) 2_655

loop_
_geom_bond_atom_site_label_1
_geom_bond_atom_site_label_2
_geom_bond_distance
_geom_bond_site_symmetry_2
W H2 1.64(4) .
W H1 1.64(4) .
W H3 1.73(3) .
W O2 2.136(2) .
W O1 2.137(2) .
W C1 2.255(4) .
W P1 2.4961(12) .
W P3 2.5383(11) .
W P2 2.5425(12) .
P1 C52 1.809(5) .
P1 C53 1.824(5) .
P1 C51 1.835(4) .
P2 C63 1.807(5) .
P2 C61 1.822(4) .
P2 C62 1.835(4) .
P3 C71 1.824(5) .
P3 C72 1.824(4) .
P3 C73 1.827(4) .
O1 C10 1.364(4) .
O1 O4 2.591(4) .
O2 C20 1.374(4) .
O2 O3 2.728(4) .
O3 H5 0.94(5) .
O3 C30 1.385(4) .
O4 H6 0.96(5) .
O4 C40 1.359(4) .
C1 C11 1.515(5) .
C1 C25 1.519(5) .
C2 C21 1.508(5) .
C2 C35 1.524(5) .
C3 C31 1.518(5) .
C3 C45 1.520(5) .
C4 C41 1.515(5) .
C4 C15 1.518(5) .
C10 C11 1.388(5) .
C10 C15 1.406(5) .
C11 C12 1.401(5) .
C12 C13 1.388(5) .
C13 C14 1.382(5) .
C13 C16 1.549(5) .
C14 C15 1.409(5) .
C16 C18 1.481(6) .
C16 C19 1.494(7) .
C16 C17 1.525(7) .
C20 C21 1.399(5) .
C20 C25 1.405(5) .
C21 C22 1.396(5) .
C22 C23 1.396(5) .
C23 C24 1.390(5) .
C23 C26 1.542(5) .
C24 C25 1.377(5) .
C26 C28 1.499(6) .
C26 C29 1.512(6) .
C26 C27 1.538(6) .
C30 C31 1.390(5) .
C30 C35 1.397(5) .
C31 C32 1.397(5) .
C32 C33 1.376(5) .
C33 C34 1.391(5) .
C33 C36 1.532(5) .
C34 C35 1.391(5) .
C36 C37 1.481(7) .
C36 C39 1.481(7) .
C36 C38 1.525(7) .
C40 C41 1.389(5) .
C40 C45 1.392(6) .
C41 C42 1.393(5) .
C42 C43 1.383(6) .
C43 C44 1.400(5) .
C43 C46 1.541(5) .
C44 C45 1.387(5) .
C46 C49 1.524(6) .
C46 C48 1.539(6) .
C46 C47 1.547(6) .
C80 C81 1.316(7) .
C80 C85 1.341(7) .
C81 C82 1.349(8) .
C82 C83 1.349(8) .
C83 C84 1.327(8) .
C84 C85 1.380(8) .
C90 C92 1.286(17) 2_655
C90 C91 1.328(17) .
C91 C92 1.38(2) .
C92 C90 1.286(17) 2_655
